data_4002685
loop_
_publ_author_name
'Thompson, Anthony B.'
'Pahls, Dale R.'
'Bernales, Varinia'
'Gallington, Leighanne C.'
'Malonzo, Camille D.'
'Webber, Thomas'
'Tereniak, Stephen J.'
'Wang, Timothy C.'
'Desai, Sai Puneet'
'Li, Zhanyong'
'Kim, In Soo'
'Gagliardi, Laura'
'Penn, R. Lee'
'Chapman, Karena W.'
'Stein, Andreas'
'Farha, Omar K.'
'Hupp, Joseph T.'
'Martinson, Alex B. F.'
'Lu, Connie C.'

_publ_section_title
;
 Installing Heterobimetallic Cobalt--Aluminum Single Sites on a Metal
 Organic Framework Support
;
_journal_issue 18
_journal_name_full 'Chemistry of Materials'
_journal_page_first 6753
_journal_paper_doi 10.1021/acs.chemmater.6b03244
_journal_volume 28
_journal_year 2016
_chemical_formula_moiety 'C27 H29 Al Co N7 O'
_chemical_formula_sum 'C27 H29 Al Co N7 O'
_chemical_formula_weight 553.48
_chemical_name_common (py3tren)AlCoOPh
_chemical_name_systematic (py3tren)AlCoOPh
_space_group_crystal_system orthorhombic
_space_group_IT_number 19
_space_group_name_Hall 'P 2ac 2ab'
_space_group_name_H-M_alt 'P 21 21 21'
_symmetry_space_group_name_Hall 'P 2ac 2ab'
_symmetry_space_group_name_H-M 'P 21 21 21'
_atom_sites_solution_hydrogens geom
_audit_creation_method SHELXL-2014/7
_cell_angle_alpha 90
_cell_angle_beta 90
_cell_angle_gamma 90
_cell_formula_units_Z 4
_cell_length_a 10.724(2)
_cell_length_b 15.309(3)
_cell_length_c 15.309
_cell_measurement_reflns_used 9947
_cell_measurement_temperature 173(2)
_cell_measurement_theta_max 26.53
_cell_measurement_theta_min 2.32
_cell_volume 2513.3(7)
_computing_structure_refinement 'SHELXL-2014/7 (Sheldrick, 2014)'
_diffrn_ambient_temperature 173(2)
_diffrn_measured_fraction_theta_full 0.998
_diffrn_measured_fraction_theta_max 0.991
_diffrn_measurement_device_type 'Bruker SMART Platform CCD'
_diffrn_radiation_type MoK\a
_diffrn_radiation_wavelength 0.71073
_diffrn_reflns_av_R_equivalents 0.0359
_diffrn_reflns_av_unetI/netI 0.0280
_diffrn_reflns_Laue_measured_fraction_full 0.998
_diffrn_reflns_Laue_measured_fraction_max 0.991
_diffrn_reflns_limit_h_max 13
_diffrn_reflns_limit_h_min -13
_diffrn_reflns_limit_k_max 19
_diffrn_reflns_limit_k_min -19
_diffrn_reflns_limit_l_max 19
_diffrn_reflns_limit_l_min -19
_diffrn_reflns_number 28602
_diffrn_reflns_point_group_measured_fraction_full 0.999
_diffrn_reflns_point_group_measured_fraction_max 0.991
_diffrn_reflns_theta_full 25.242
_diffrn_reflns_theta_max 27.132
_diffrn_reflns_theta_min 1.881
_diffrn_source normal
_exptl_absorpt_coefficient_mu 0.754
_exptl_absorpt_correction_type multi-scan
_exptl_absorpt_process_details 'SADABS, R. Blessing, 1995'
_exptl_crystal_colour yellow
_exptl_crystal_density_diffrn 1.463
_exptl_crystal_description cuboidal
_exptl_crystal_F_000 1152
_exptl_crystal_size_max 0.2
_exptl_crystal_size_mid 0.2
_exptl_crystal_size_min 0.2
_exptl_transmission_factor_max 0.7455
_exptl_transmission_factor_min 0.6229
_refine_diff_density_max 0.505
_refine_diff_density_min -0.329
_refine_diff_density_rms 0.055
_refine_ls_abs_structure_details
;
 Flack x determined using 2134 quotients [(I+)-(I-)]/[(I+)+(I-)]
 (Parsons, Flack and Wagner, Acta Cryst. B69 (2013) 249-259).
;
_refine_ls_abs_structure_Flack 0.001(5)
_refine_ls_extinction_method none
_refine_ls_goodness_of_fit_ref 1.016
_refine_ls_hydrogen_treatment constr
_refine_ls_matrix_type full
_refine_ls_number_parameters 334
_refine_ls_number_reflns 5494
_refine_ls_number_restraints 0
_refine_ls_restrained_S_all 1.016
_refine_ls_R_factor_all 0.0359
_refine_ls_R_factor_gt 0.0333
_refine_ls_shift/su_max 0.001
_refine_ls_shift/su_mean 0.000
_refine_ls_structure_factor_coef Fsqd
_refine_ls_weighting_details 'w=1/[\s^2^(Fo^2^)+(0.0440P)^2^+1.2310P] where P=(Fo^2^+2Fc^2^)/3'
_refine_ls_weighting_scheme calc
_refine_ls_wR_factor_gt 0.0827
_refine_ls_wR_factor_ref 0.0843
_reflns_Friedel_coverage 0.777
_reflns_Friedel_fraction_full 1.000
_reflns_Friedel_fraction_max 0.991
_reflns_number_gt 5186
_reflns_number_total 5494
_reflns_threshold_expression 'I > 2\s(I)'
_cod_data_source_file cm6b03244_si_002.cif
_cod_data_source_block 15090_0m
_cod_original_cell_volume 2513.3(8)
_cod_database_code 4002685
_shelx_shelxl_version_number 2014/7
_shelx_space_group_comment
;
The symmetry employed for this shelxl refinement is uniquely defined
by the following loop, which should always be used as a source of
symmetry information in preference to the above space-group names.
They are only intended as comments.
;

loop_
_space_group_symop_operation_xyz
'x, y, z'
'x+1/2, -y+1/2, -z'
'-x, y+1/2, -z+1/2'
'-x+1/2, -y, z+1/2'

loop_
_atom_site_label
_atom_site_type_symbol
_atom_site_fract_x
_atom_site_fract_y
_atom_site_fract_z
_atom_site_U_iso_or_equiv
_atom_site_adp_type
_atom_site_occupancy
_atom_site_site_symmetry_order
_atom_site_calc_flag
_atom_site_refinement_flags_posn
_atom_site_refinement_flags_adp
Co1 Co 0.76095(4) 0.50705(3) 0.03967(3) 0.02208(11) Uani 1 1 d . .
Al1 Al 0.58386(8) 0.58323(6) -0.02915(7) 0.0225(2) Uani 1 1 d . .
O1 O 0.9073(2) 0.43804(16) 0.09427(16) 0.0331(6) Uani 1 1 d . .
N2 N 0.6755(3) 0.6241(2) -0.12439(19) 0.0320(7) Uani 1 1 d . .
N6 N 0.5537(3) 0.6585(2) 0.0640(2) 0.0346(7) Uani 1 1 d . .
C20 C 0.7674(4) 0.6320(3) 0.2855(2) 0.0400(9) Uani 1 1 d . .
H20 H 0.8146 0.6220 0.3355 0.048 Uiso 1 1 calc R U
C21 C 0.7809(3) 0.5812(2) 0.2126(2) 0.0310(8) Uani 1 1 d . .
H21 H 0.8396 0.5365 0.2142 0.037 Uiso 1 1 calc R U
N4 N 0.4887(3) 0.4817(2) -0.0436(2) 0.0390(7) Uani 1 1 d . .
N5 N 0.6402(2) 0.40296(17) 0.02783(17) 0.0238(5) Uani 1 1 d . .
N3 N 0.8403(3) 0.54025(18) -0.07819(17) 0.0249(6) Uani 1 1 d . .
C2 C 0.6081(4) 0.6726(3) -0.1913(2) 0.0399(9) Uani 1 1 d . .
H2A H 0.5851 0.6340 -0.2390 0.048 Uiso 1 1 calc R U
H2B H 0.6601 0.7190 -0.2145 0.048 Uiso 1 1 calc R U
C1 C 0.4927(4) 0.7104(3) -0.1492(3) 0.0514(11) Uani 1 1 d . .
H1A H 0.5143 0.7631 -0.1174 0.062 Uiso 1 1 calc R U
H1B H 0.4325 0.7258 -0.1940 0.062 Uiso 1 1 calc R U
N1 N 0.4369(3) 0.6452(2) -0.0882(2) 0.0395(8) Uani 1 1 d . .
C15 C 0.3645(4) 0.6869(3) -0.0188(3) 0.0522(11) Uani 1 1 d . .
H15A H 0.3067 0.6450 0.0060 0.063 Uiso 1 1 calc R U
H15B H 0.3165 0.7349 -0.0430 0.063 Uiso 1 1 calc R U
C16 C 0.4525(4) 0.7218(3) 0.0539(3) 0.0451(10) Uani 1 1 d . .
H16A H 0.4857 0.7784 0.0375 0.054 Uiso 1 1 calc R U
H16B H 0.4072 0.7281 0.1083 0.054 Uiso 1 1 calc R U
C17 C 0.6241(3) 0.6553(2) 0.1365(2) 0.0300(8) Uani 1 1 d . .
C18 C 0.6097(4) 0.7115(2) 0.2090(3) 0.0414(9) Uani 1 1 d . .
H18 H 0.5520 0.7568 0.2069 0.050 Uiso 1 1 calc R U
C19 C 0.6802(5) 0.6992(3) 0.2818(3) 0.0469(11) Uani 1 1 d . .
H19 H 0.6700 0.7361 0.3295 0.056 Uiso 1 1 calc R U
N7 N 0.7145(2) 0.59199(17) 0.13865(17) 0.0250(6) Uani 1 1 d . .
C8 C 0.3680(4) 0.5770(3) -0.1373(3) 0.0497(11) Uani 1 1 d . .
H8A H 0.4083 0.5668 -0.1931 0.060 Uiso 1 1 calc R U
H8B H 0.2835 0.5967 -0.1484 0.060 Uiso 1 1 calc R U
C9 C 0.3649(4) 0.4909(3) -0.0839(3) 0.0473(10) Uani 1 1 d . .
H9A H 0.3007 0.4935 -0.0394 0.057 Uiso 1 1 calc R U
H9B H 0.3478 0.4416 -0.1219 0.057 Uiso 1 1 calc R U
C10 C 0.5239(3) 0.4046(2) -0.0089(2) 0.0292(7) Uani 1 1 d . .
C14 C 0.6817(3) 0.3259(2) 0.0597(2) 0.0272(7) Uani 1 1 d . .
H14 H 0.7618 0.3243 0.0829 0.033 Uiso 1 1 calc R U
C13 C 0.6139(4) 0.2496(2) 0.0601(3) 0.0358(9) Uani 1 1 d . .
H13 H 0.6464 0.1986 0.0839 0.043 Uiso 1 1 calc R U
C12 C 0.4952(4) 0.2512(2) 0.0238(3) 0.0369(9) Uani 1 1 d . .
H12 H 0.4470 0.2007 0.0227 0.044 Uiso 1 1 calc R U
C11 C 0.4496(3) 0.3270(2) -0.0102(3) 0.0360(9) Uani 1 1 d . .
H11 H 0.3700 0.3282 -0.0342 0.043 Uiso 1 1 calc R U
C3 C 0.7880(3) 0.5903(2) -0.1422(2) 0.0277(7) Uani 1 1 d . .
C7 C 0.9518(3) 0.5022(3) -0.0953(2) 0.0329(7) Uani 1 1 d . .
H7 H 0.9876 0.4682 -0.0517 0.039 Uiso 1 1 calc R U
C6 C 1.0155(3) 0.5105(3) -0.1725(2) 0.0404(9) Uani 1 1 d . .
H6 H 1.0913 0.4824 -0.1813 0.048 Uiso 1 1 calc R U
C5 C 0.9626(4) 0.5623(3) -0.2368(3) 0.0418(10) Uani 1 1 d . .
H5 H 1.0031 0.5696 -0.2900 0.050 Uiso 1 1 calc R U
C4 C 0.8516(4) 0.6024(3) -0.2223(2) 0.0353(8) Uani 1 1 d . .
H4 H 0.8172 0.6380 -0.2652 0.042 Uiso 1 1 calc R U
C22 C 1.0138(4) 0.4641(2) 0.1106(2) 0.0294(8) Uani 1 1 d . .
C23 C 1.1158(3) 0.4044(3) 0.1267(2) 0.0353(8) Uani 1 1 d . .
H23 H 1.1004 0.3447 0.1243 0.042 Uiso 1 1 calc R U
C24 C 1.2356(4) 0.4329(3) 0.1455(3) 0.0415(9) Uani 1 1 d . .
H24 H 1.2982 0.3919 0.1548 0.050 Uiso 1 1 calc R U
C25 C 1.2640(4) 0.5208(3) 0.1506(3) 0.0430(9) Uani 1 1 d . .
H25 H 1.3444 0.5393 0.1639 0.052 Uiso 1 1 calc R U
C26 C 1.1697(4) 0.5805(3) 0.1354(3) 0.0443(10) Uani 1 1 d . .
H26 H 1.1870 0.6399 0.1387 0.053 Uiso 1 1 calc R U
C27 C 1.0502(4) 0.5532(3) 0.1155(3) 0.0392(9) Uani 1 1 d . .
H27 H 0.9901 0.5957 0.1047 0.047 Uiso 1 1 calc R U

loop_
_atom_site_aniso_label
_atom_site_aniso_U_11
_atom_site_aniso_U_22
_atom_site_aniso_U_33
_atom_site_aniso_U_23
_atom_site_aniso_U_13
_atom_site_aniso_U_12
Co1 0.0215(2) 0.0214(2) 0.0233(2) 0.00052(16) -0.00098(16) 0.00048(16)
Al1 0.0196(4) 0.0206(4) 0.0273(5) 0.0037(4) -0.0019(4) 0.0007(3)
O1 0.0336(14) 0.0282(13) 0.0374(14) 0.0056(10) 0.0010(11) 0.0048(11)
N2 0.0383(17) 0.0301(16) 0.0278(15) 0.0041(12) 0.0002(13) 0.0043(13)
N6 0.0338(17) 0.0334(16) 0.0366(17) 0.0036(13) 0.0060(13) 0.0135(13)
C20 0.052(2) 0.043(2) 0.0254(17) -0.0035(15) 0.0030(18) -0.0126(19)
C21 0.0328(19) 0.0327(18) 0.0274(16) 0.0010(14) 0.0025(14) -0.0081(15)
N4 0.0300(15) 0.0368(17) 0.0502(19) 0.0073(16) -0.0103(15) -0.0034(12)
N5 0.0247(13) 0.0235(13) 0.0231(13) -0.0009(11) 0.0025(11) -0.0014(10)
N3 0.0265(14) 0.0260(14) 0.0223(13) -0.0027(11) -0.0009(11) -0.0060(11)
C2 0.049(2) 0.040(2) 0.030(2) 0.0081(16) -0.0046(17) 0.0030(18)
C1 0.049(3) 0.053(3) 0.052(3) 0.016(2) -0.002(2) 0.008(2)
N1 0.0277(16) 0.0356(17) 0.055(2) 0.0099(15) -0.0046(15) 0.0037(13)
C15 0.039(2) 0.064(3) 0.054(3) 0.011(2) 0.005(2) 0.018(2)
C16 0.045(2) 0.039(2) 0.051(3) 0.0062(19) 0.010(2) 0.0176(18)
C17 0.0357(19) 0.0232(17) 0.0309(18) 0.0019(13) 0.0123(15) -0.0022(14)
C18 0.055(3) 0.0283(19) 0.041(2) -0.0033(16) 0.017(2) 0.0046(18)
C19 0.067(3) 0.039(2) 0.034(2) -0.0135(17) 0.017(2) -0.012(2)
N7 0.0266(14) 0.0221(13) 0.0262(13) 0.0008(11) 0.0036(11) -0.0020(11)
C8 0.036(2) 0.061(3) 0.052(3) 0.010(2) -0.0115(19) 0.002(2)
C9 0.0319(19) 0.048(2) 0.061(2) 0.011(2) -0.0142(17) -0.0067(19)
C10 0.0273(17) 0.0283(18) 0.0321(18) -0.0003(14) 0.0019(14) -0.0030(14)
C14 0.0287(17) 0.0230(16) 0.0298(18) -0.0019(13) 0.0026(14) 0.0016(13)
C13 0.040(2) 0.0223(17) 0.045(2) 0.0015(15) 0.0057(17) 0.0015(14)
C12 0.0359(19) 0.0260(17) 0.049(2) -0.0075(18) 0.0073(18) -0.0096(14)
C11 0.0259(18) 0.036(2) 0.046(2) -0.0018(16) -0.0007(16) -0.0084(15)
C3 0.0340(19) 0.0240(16) 0.0251(16) -0.0028(13) -0.0012(13) -0.0079(14)
C7 0.0269(16) 0.041(2) 0.0304(17) -0.0043(17) 0.0000(12) -0.0048(17)
C6 0.0260(17) 0.060(3) 0.0355(18) -0.0054(19) 0.0060(14) -0.0071(19)
C5 0.039(2) 0.057(3) 0.0299(19) -0.0020(18) 0.0077(17) -0.0166(19)
C4 0.042(2) 0.037(2) 0.0265(17) 0.0033(15) -0.0014(15) -0.0144(17)
C22 0.044(2) 0.0255(17) 0.0185(15) 0.0023(13) 0.0019(15) 0.0051(15)
C23 0.0328(19) 0.036(2) 0.0370(19) -0.0011(16) -0.0015(16) 0.0003(16)
C24 0.031(2) 0.050(2) 0.044(2) 0.0050(17) -0.0072(18) 0.0073(18)
C25 0.0281(18) 0.055(2) 0.046(2) 0.0013(18) -0.0044(16) -0.0060(18)
C26 0.036(2) 0.038(2) 0.059(3) -0.0036(19) 0.004(2) -0.0048(18)
C27 0.0253(18) 0.035(2) 0.058(3) 0.0042(18) 0.0010(18) 0.0008(15)

loop_
_atom_type_symbol
_atom_type_description
_atom_type_scat_dispersion_real
_atom_type_scat_dispersion_imag
_atom_type_scat_source
C C 0.0033 0.0016 'International Tables Vol C Tables 4.2.6.8 and 6.1.1.4'
H H 0.0000 0.0000 'International Tables Vol C Tables 4.2.6.8 and 6.1.1.4'
N N 0.0061 0.0033 'International Tables Vol C Tables 4.2.6.8 and 6.1.1.4'
O O 0.0106 0.0060 'International Tables Vol C Tables 4.2.6.8 and 6.1.1.4'
Al Al 0.0645 0.0514 'International Tables Vol C Tables 4.2.6.8 and 6.1.1.4'
Co Co 0.3494 0.9721 'International Tables Vol C Tables 4.2.6.8 and 6.1.1.4'

loop_
_geom_angle_atom_site_label_1
_geom_angle_atom_site_label_2
_geom_angle_atom_site_label_3
_geom_angle
N3 Co1 N7 126.11(11)
N3 Co1 N5 111.93(10)
N7 Co1 N5 113.65(10)
N3 Co1 O1 99.59(11)
N7 Co1 O1 102.06(10)
N5 Co1 O1 96.74(10)
N3 Co1 Al1 80.04(9)
N7 Co1 Al1 80.16(8)
N5 Co1 Al1 81.04(8)
O1 Co1 Al1 177.38(8)
N6 Al1 N2 118.84(14)
N6 Al1 N4 120.63(16)
N2 Al1 N4 118.24(15)
N6 Al1 N1 85.32(14)
N2 Al1 N1 84.56(14)
N4 Al1 N1 85.01(14)
N6 Al1 Co1 95.69(10)
N2 Al1 Co1 94.97(10)
N4 Al1 Co1 94.45(10)
N1 Al1 Co1 179.00(12)
C22 O1 Co1 128.2(2)
C3 N2 C2 120.0(3)
C3 N2 Al1 120.2(2)
C2 N2 Al1 117.3(3)
C17 N6 C16 121.9(3)
C17 N6 Al1 120.9(2)
C16 N6 Al1 117.2(3)
C21 C20 C19 117.3(4)
C21 C20 H20 121.4
C19 C20 H20 121.4
N7 C21 C20 124.1(4)
N7 C21 H21 118.0
C20 C21 H21 118.0
C10 N4 C9 120.1(3)
C10 N4 Al1 121.8(2)
C9 N4 Al1 117.5(3)
C14 N5 C10 117.7(3)
C14 N5 Co1 115.8(2)
C10 N5 Co1 126.5(2)
C7 N3 C3 117.7(3)
C7 N3 Co1 115.4(2)
C3 N3 Co1 126.7(2)
N2 C2 C1 107.6(3)
N2 C2 H2A 110.2
C1 C2 H2A 110.2
N2 C2 H2B 110.2
C1 C2 H2B 110.2
H2A C2 H2B 108.5
N1 C1 C2 109.8(3)
N1 C1 H1A 109.7
C2 C1 H1A 109.7
N1 C1 H1B 109.7
C2 C1 H1B 109.7
H1A C1 H1B 108.2
C15 N1 C8 114.2(3)
C15 N1 C1 112.0(3)
C8 N1 C1 110.7(4)
C15 N1 Al1 106.8(3)
C8 N1 Al1 106.3(2)
C1 N1 Al1 106.1(3)
N1 C15 C16 110.4(3)
N1 C15 H15A 109.6
C16 C15 H15A 109.6
N1 C15 H15B 109.6
C16 C15 H15B 109.6
H15A C15 H15B 108.1
N6 C16 C15 107.4(3)
N6 C16 H16A 110.2
C15 C16 H16A 110.2
N6 C16 H16B 110.2
C15 C16 H16B 110.2
H16A C16 H16B 108.5
N6 C17 N7 116.3(3)
N6 C17 C18 124.4(3)
N7 C17 C18 119.3(4)
C19 C18 C17 119.9(4)
C19 C18 H18 120.0
C17 C18 H18 120.0
C18 C19 C20 120.6(4)
C18 C19 H19 119.7
C20 C19 H19 119.7
C21 N7 C17 118.7(3)
C21 N7 Co1 114.4(2)
C17 N7 Co1 126.9(2)
N1 C8 C9 110.0(3)
N1 C8 H8A 109.7
C9 C8 H8A 109.7
N1 C8 H8B 109.7
C9 C8 H8B 109.7
H8A C8 H8B 108.2
N4 C9 C8 106.5(3)
N4 C9 H9A 110.4
C8 C9 H9A 110.4
N4 C9 H9B 110.4
C8 C9 H9B 110.4
H9A C9 H9B 108.6
N4 C10 N5 115.7(3)
N4 C10 C11 124.5(3)
N5 C10 C11 119.8(3)
N5 C14 C13 124.6(3)
N5 C14 H14 117.7
C13 C14 H14 117.7
C14 C13 C12 117.9(3)
C14 C13 H13 121.1
C12 C13 H13 121.1
C11 C12 C13 119.8(3)
C11 C12 H12 120.1
C13 C12 H12 120.1
C12 C11 C10 120.2(3)
C12 C11 H11 119.9
C10 C11 H11 119.9
N2 C3 N3 116.2(3)
N2 C3 C4 124.0(3)
N3 C3 C4 119.9(3)
N3 C7 C6 124.5(4)
N3 C7 H7 117.7
C6 C7 H7 117.7
C7 C6 C5 117.5(4)
C7 C6 H6 121.3
C5 C6 H6 121.3
C4 C5 C6 120.1(3)
C4 C5 H5 120.0
C6 C5 H5 120.0
C5 C4 C3 120.3(4)
C5 C4 H4 119.8
C3 C4 H4 119.8
O1 C22 C27 125.1(3)
O1 C22 C23 122.0(3)
C27 C22 C23 112.9(3)
C24 C23 C22 122.5(4)
C24 C23 H23 118.7
C22 C23 H23 118.7
C25 C24 C23 121.4(4)
C25 C24 H24 119.3
C23 C24 H24 119.3
C24 C25 C26 118.2(4)
C24 C25 H25 120.9
C26 C25 H25 120.9
C25 C26 C27 121.1(4)
C25 C26 H26 119.5
C27 C26 H26 119.5
C26 C27 C22 123.8(4)
C26 C27 H27 118.1
C22 C27 H27 118.1

loop_
_geom_bond_atom_site_label_1
_geom_bond_atom_site_label_2
_geom_bond_distance
Co1 N3 2.059(3)
Co1 N7 2.058(3)
Co1 N5 2.061(3)
Co1 O1 2.068(3)
Co1 Al1 2.4651(10)
Al1 N6 1.862(3)
Al1 N2 1.866(3)
Al1 N4 1.873(3)
Al1 N1 2.050(3)
O1 C22 1.235(5)
N2 C3 1.341(5)
N2 C2 1.458(5)
N6 C17 1.342(5)
N6 C16 1.464(4)
C20 C21 1.367(5)
C20 C19 1.393(6)
C20 H20 0.9300
C21 N7 1.348(4)
C21 H21 0.9300
N4 C10 1.348(5)
N4 C9 1.470(5)
N5 C14 1.352(4)
N5 C10 1.369(4)
N3 C7 1.356(4)
N3 C3 1.364(4)
C2 C1 1.511(6)
C2 H2A 0.9700
C2 H2B 0.9700
C1 N1 1.492(5)
C1 H1A 0.9700
C1 H1B 0.9700
N1 C15 1.463(5)
N1 C8 1.483(6)
C15 C16 1.553(6)
C15 H15A 0.9700
C15 H15B 0.9700
C16 H16A 0.9700
C16 H16B 0.9700
C17 N7 1.371(4)
C17 C18 1.413(5)
C18 C19 1.360(6)
C18 H18 0.9300
C19 H19 0.9300
C8 C9 1.551(6)
C8 H8A 0.9700
C8 H8B 0.9700
C9 H9A 0.9700
C9 H9B 0.9700
C10 C11 1.431(5)
C14 C13 1.377(5)
C14 H14 0.9300
C13 C12 1.389(6)
C13 H13 0.9300
C12 C11 1.362(6)
C12 H12 0.9300
C11 H11 0.9300
C3 C4 1.416(5)
C7 C6 1.370(5)
C7 H7 0.9300
C6 C5 1.386(6)
C6 H6 0.9300
C5 C4 1.357(6)
C5 H5 0.9300
C4 H4 0.9300
C22 C27 1.421(5)
C22 C23 1.447(5)
C23 C24 1.387(5)
C23 H23 0.9300
C24 C25 1.382(6)
C24 H24 0.9300
C25 C26 1.382(6)
C25 H25 0.9300
C26 C27 1.382(6)
C26 H26 0.9300
C27 H27 0.9300

loop_
_geom_torsion_atom_site_label_1
_geom_torsion_atom_site_label_2
_geom_torsion_atom_site_label_3
_geom_torsion_atom_site_label_4
_geom_torsion
N6 Al1 N2 C3 114.0(3)
N4 Al1 N2 C3 -83.1(3)
N1 Al1 N2 C3 -164.4(3)
Co1 Al1 N2 C3 14.7(3)
N6 Al1 N2 C2 -83.8(3)
N4 Al1 N2 C2 79.1(3)
N1 Al1 N2 C2 -2.2(3)
Co1 Al1 N2 C2 176.9(3)
N2 Al1 N6 C17 -98.8(3)
N4 Al1 N6 C17 98.7(3)
N1 Al1 N6 C17 -179.9(3)
Co1 Al1 N6 C17 0.1(3)
N2 Al1 N6 C16 80.1(3)
N4 Al1 N6 C16 -82.5(3)
N1 Al1 N6 C16 -1.1(3)
Co1 Al1 N6 C16 178.9(3)
C19 C20 C21 N7 -0.7(6)
N6 Al1 N4 C10 -91.5(3)
N2 Al1 N4 C10 105.8(3)
N1 Al1 N4 C10 -173.1(3)
Co1 Al1 N4 C10 7.7(3)
N6 Al1 N4 C9 80.3(3)
N2 Al1 N4 C9 -82.4(3)
N1 Al1 N4 C9 -1.3(3)
Co1 Al1 N4 C9 179.6(3)
C3 N2 C2 C1 -173.9(3)
Al1 N2 C2 C1 23.9(4)
N2 C2 C1 N1 -40.3(5)
C2 C1 N1 C15 154.1(4)
C2 C1 N1 C8 -77.0(4)
C2 C1 N1 Al1 37.9(4)
C8 N1 C15 C16 153.4(3)
C1 N1 C15 C16 -79.6(4)
Al1 N1 C15 C16 36.2(4)
C17 N6 C16 C15 -160.3(3)
Al1 N6 C16 C15 20.9(4)
N1 C15 C16 N6 -37.5(5)
C16 N6 C17 N7 178.9(3)
Al1 N6 C17 N7 -2.4(4)
C16 N6 C17 C18 -0.6(6)
Al1 N6 C17 C18 178.2(3)
N6 C17 C18 C19 175.6(4)
N7 C17 C18 C19 -3.8(5)
C17 C18 C19 C20 0.5(6)
C21 C20 C19 C18 1.7(6)
C20 C21 N7 C17 -2.6(5)
C20 C21 N7 Co1 178.3(3)
N6 C17 N7 C21 -174.7(3)
C18 C17 N7 C21 4.8(5)
N6 C17 N7 Co1 4.3(4)
C18 C17 N7 Co1 -176.3(2)
C15 N1 C8 C9 -79.0(4)
C1 N1 C8 C9 153.3(3)
Al1 N1 C8 C9 38.5(4)
C10 N4 C9 C8 -165.6(4)
Al1 N4 C9 C8 22.4(5)
N1 C8 C9 N4 -39.8(5)
C9 N4 C10 N5 -179.4(3)
Al1 N4 C10 N5 -7.8(5)
C9 N4 C10 C11 2.0(6)
Al1 N4 C10 C11 173.6(3)
C14 N5 C10 N4 -176.9(3)
Co1 N5 C10 N4 3.0(4)
C14 N5 C10 C11 1.8(5)
Co1 N5 C10 C11 -178.4(3)
C10 N5 C14 C13 -2.0(5)
Co1 N5 C14 C13 178.1(3)
N5 C14 C13 C12 1.3(5)
C14 C13 C12 C11 -0.4(6)
C13 C12 C11 C10 0.3(6)
N4 C10 C11 C12 177.5(4)
N5 C10 C11 C12 -1.0(5)
C2 N2 C3 N3 -175.1(3)
Al1 N2 C3 N3 -13.4(4)
C2 N2 C3 C4 3.6(5)
Al1 N2 C3 C4 165.4(3)
C7 N3 C3 N2 177.5(3)
Co1 N3 C3 N2 3.1(4)
C7 N3 C3 C4 -1.4(5)
Co1 N3 C3 C4 -175.8(2)
C3 N3 C7 C6 -0.1(5)
Co1 N3 C7 C6 174.9(3)
N3 C7 C6 C5 0.9(6)
C7 C6 C5 C4 -0.2(6)
C6 C5 C4 C3 -1.3(6)
N2 C3 C4 C5 -176.7(3)
N3 C3 C4 C5 2.1(5)
Co1 O1 C22 C27 16.7(6)
Co1 O1 C22 C23 -163.1(2)
O1 C22 C23 C24 -179.7(4)
C27 C22 C23 C24 0.5(5)
C22 C23 C24 C25 0.5(6)
C23 C24 C25 C26 -0.8(6)
C24 C25 C26 C27 -0.1(7)
C25 C26 C27 C22 1.2(7)
O1 C22 C27 C26 178.8(4)
C23 C22 C27 C26 -1.3(6)
